data_1559809
loop_
_publ_author_name
'Shi, Zhen-Zhen'
'Liu, Xiang-Hong'
'Li, Xiao-Nian'
'Ji, Nai-Yun'

_publ_section_title
;
 Antifungal and Antimicroalgal Trichothecene Sesquiterpenes from the
 Marine Algicolous Fungus <i>Trichoderma brevicompactum</i> A-DL-9-2.
;
_journal_issue 52
_journal_name_full 'Journal of agricultural and food chemistry'
_journal_page_first 15440
_journal_page_last 15448
_journal_paper_doi 10.1021/acs.jafc.0c05586
_journal_volume 68
_journal_year 2020
_chemical_formula_sum 'C15 H22 O4'
_chemical_formula_weight 266.33
_space_group_IT_number 19
_space_group_name_Hall 'P 2ac 2ab'
_space_group_name_H-M_alt 'P 21 21 21'
_symmetry_cell_setting orthorhombic
_symmetry_space_group_name_H-M 'P 21 21 21'
_atom_sites_solution_hydrogens geom
_atom_sites_solution_primary direct
_atom_sites_solution_secondary difmap
_audit_creation_method SHELXL-97
_cell_angle_alpha 90.00
_cell_angle_beta 90.00
_cell_angle_gamma 90.00
_cell_formula_units_Z 4
_cell_length_a 22.252(2)
_cell_length_b 6.8553(6)
_cell_length_c 8.7551(8)
_cell_measurement_reflns_used 939
_cell_measurement_temperature 293(2)
_cell_measurement_theta_max 70.2730
_cell_measurement_theta_min 5.3890
_cell_volume 1335.5(2)
_computing_cell_refinement 'Bruker FRAMBO'
_computing_data_collection 'Bruker FRAMBO'
_computing_data_reduction 'Bruker SAINT'
_computing_molecular_graphics 'Bruker SHELXTL'
_computing_publication_material 'Bruker SHELXTL'
_computing_structure_refinement 'SHELXL-97 (Sheldrick, 1997)'
_computing_structure_solution 'SHELXS-97 (Sheldrick, 1990)'
_diffrn_ambient_temperature 293(2)
_diffrn_detector 'CCD plate'
_diffrn_detector_area_resol_mean 8.1281
_diffrn_detector_type Eos
_diffrn_measured_fraction_theta_full 0.990
_diffrn_measured_fraction_theta_max 0.990
_diffrn_measurement_device_type 'Xcalibur, Eos, Gemini'
_diffrn_radiation_monochromator graphite
_diffrn_radiation_source 'fine-focus sealed tube'
_diffrn_radiation_type CuK\a
_diffrn_radiation_wavelength 1.54178
_diffrn_reflns_av_R_equivalents 0.1002
_diffrn_reflns_av_sigmaI/netI 0.1115
_diffrn_reflns_limit_h_max 22
_diffrn_reflns_limit_h_min -26
_diffrn_reflns_limit_k_max 6
_diffrn_reflns_limit_k_min -8
_diffrn_reflns_limit_l_max 10
_diffrn_reflns_limit_l_min -9
_diffrn_reflns_number 6088
_diffrn_reflns_theta_full 66.04
_diffrn_reflns_theta_max 66.04
_diffrn_reflns_theta_min 5.43
_exptl_absorpt_coefficient_mu 0.772
_exptl_absorpt_correction_T_max 0.9624
_exptl_absorpt_correction_T_min 0.7792
_exptl_absorpt_correction_type multi-scan
_exptl_absorpt_process_details sadabs
_exptl_crystal_density_diffrn 1.325
_exptl_crystal_density_method 'not measured'
_exptl_crystal_F_000 576
_exptl_crystal_size_max 0.34
_exptl_crystal_size_mid 0.08
_exptl_crystal_size_min 0.05
_refine_diff_density_max 0.302
_refine_diff_density_min -0.254
_refine_diff_density_rms 0.063
_refine_ls_abs_structure_details 'Flack H D (1983), Acta Cryst. A39, 876-881'
_refine_ls_abs_structure_Flack -0.1(7)
_refine_ls_extinction_coef 0.009(2)
_refine_ls_extinction_expression Fc^*^=kFc[1+0.001xFc^2^\l^3^/sin(2\q)]^-1/4^
_refine_ls_extinction_method SHELXL
_refine_ls_goodness_of_fit_ref 1.066
_refine_ls_hydrogen_treatment mixed
_refine_ls_matrix_type full
_refine_ls_number_parameters 177
_refine_ls_number_reflns 2298
_refine_ls_number_restraints 0
_refine_ls_restrained_S_all 1.066
_refine_ls_R_factor_all 0.1309
_refine_ls_R_factor_gt 0.0815
_refine_ls_shift/su_max 0.000
_refine_ls_shift/su_mean 0.000
_refine_ls_structure_factor_coef Fsqd
_refine_ls_weighting_details 'calc w=1/[\s^2^(Fo^2^)+(0.0936P)^2^+0.0000P] where P=(Fo^2^+2Fc^2^)/3'
_refine_ls_weighting_scheme calc
_refine_ls_wR_factor_gt 0.1901
_refine_ls_wR_factor_ref 0.2334
_reflns_number_gt 1335
_reflns_number_total 2298
_reflns_threshold_expression >2sigma(I)
_cod_data_source_file jf0c05586_si_002.cif
_cod_data_source_block 191013b
_cod_depositor_comments
;
The following automatic conversions were performed:

data item '_symmetry_cell_setting' value 'Orthorhombic' was changed
to 'orthorhombic' in accordance with the
/home/data/users/saulius/crontab/automatic-downloads/rss-feeds/ACS/lib/dictionaries/cif_core.dic
dictionary named 'cif_core.dic' version 2.4.2 last updated on
2011-04-26.

Automatic conversion script
Id: cif_fix_values 7556 2019-12-06 15:28:31Z antanas 

 Adding full bibliography for 1559808--1559810.cif.
;
_cod_original_sg_symbol_H-M P2(1)2(1)2(1)
_cod_database_code 1559809

loop_
_symmetry_equiv_pos_as_xyz
'x, y, z'
'-x+1/2, -y, z+1/2'
'x+1/2, -y+1/2, -z'
'-x, y+1/2, -z+1/2'

loop_
_atom_site_label
_atom_site_type_symbol
_atom_site_fract_x
_atom_site_fract_y
_atom_site_fract_z
_atom_site_U_iso_or_equiv
_atom_site_adp_type
_atom_site_occupancy
_atom_site_symmetry_multiplicity
_atom_site_calc_flag
_atom_site_refinement_flags
_atom_site_disorder_assembly
_atom_site_disorder_group
O1 O 0.09301(18) 0.5975(5) 0.1621(4) 0.0569(11) Uani 1 1 d . . .
O2 O 0.1978(2) 0.9163(7) 0.3706(5) 0.0760(14) Uani 1 1 d . . .
O3 O 0.0853(2) 1.2240(5) 0.3057(5) 0.0610(11) Uani 1 1 d . . .
H3 H 0.0869 1.3187 0.2486 0.091 Uiso 1 1 calc R . .
O4 O 0.1347(2) 0.3199(7) -0.4098(5) 0.0783(14) Uani 1 1 d . . .
H4 H 0.1301 0.2972 -0.5010 0.118 Uiso 1 1 calc R . .
C1 C 0.1101(3) 0.7206(9) 0.2890(8) 0.0628(16) Uani 1 1 d . . .
H1 H 0.1190 0.6419 0.3797 0.075 Uiso 1 1 calc R . .
C2 C 0.1635(3) 0.8392(8) 0.2440(7) 0.0556(15) Uani 1 1 d . . .
C3 C 0.1379(2) 0.9873(7) 0.1308(7) 0.0495(14) Uani 1 1 d . . .
C4 C 0.0795(3) 1.0488(7) 0.2164(7) 0.0539(14) Uani 1 1 d . . .
H4A H 0.0466 1.0642 0.1427 0.065 Uiso 1 1 calc R . .
C5 C 0.0648(3) 0.8806(8) 0.3267(7) 0.0581(15) Uani 1 1 d . . .
H5A H 0.0690 0.9225 0.4319 0.070 Uiso 1 1 calc R . .
H5B H 0.0240 0.8345 0.3109 0.070 Uiso 1 1 calc R . .
C6 C 0.1202(3) 0.8685(8) -0.0143(7) 0.0506(14) Uani 1 1 d . . .
C7 C 0.0745(3) 0.7075(8) 0.0274(6) 0.0525(14) Uani 1 1 d . . .
H7 H 0.0357 0.7692 0.0488 0.063 Uiso 1 1 calc R . .
C8 C 0.0659(3) 0.5604(8) -0.0983(7) 0.0572(15) Uani 1 1 d . . .
H8 H 0.0337 0.4745 -0.0899 0.069 Uiso 1 1 calc R . .
C9 C 0.1004(3) 0.5448(8) -0.2181(7) 0.0561(14) Uani 1 1 d . . .
C10 C 0.1561(3) 0.6635(9) -0.2379(7) 0.0637(16) Uani 1 1 d . . .
H10A H 0.1495 0.7609 -0.3165 0.076 Uiso 1 1 calc R . .
H10B H 0.1887 0.5796 -0.2710 0.076 Uiso 1 1 calc R . .
C11 C 0.1738(3) 0.7646(9) -0.0892(7) 0.0625(17) Uani 1 1 d . . .
H11A H 0.2052 0.8592 -0.1100 0.075 Uiso 1 1 calc R . .
H11B H 0.1899 0.6687 -0.0188 0.075 Uiso 1 1 calc R . .
C12 C 0.2260(3) 0.7824(11) 0.2633(9) 0.089(2) Uani 1 1 d . . .
H12A H 0.2552 0.8353 0.1922 0.107 Uiso 1 1 calc R . .
H12B H 0.2343 0.6507 0.2979 0.107 Uiso 1 1 calc R . .
C13 C 0.1797(3) 1.1600(8) 0.0973(8) 0.0661(18) Uani 1 1 d . . .
H13A H 0.1918 1.2195 0.1917 0.099 Uiso 1 1 calc R . .
H13B H 0.1589 1.2541 0.0358 0.099 Uiso 1 1 calc R . .
H13C H 0.2146 1.1145 0.0436 0.099 Uiso 1 1 calc R . .
C14 C 0.0904(3) 1.0057(8) -0.1327(7) 0.0654(17) Uani 1 1 d . . .
H14A H 0.0723 0.9292 -0.2122 0.098 Uiso 1 1 calc R . .
H14B H 0.1202 1.0902 -0.1759 0.098 Uiso 1 1 calc R . .
H14C H 0.0600 1.0826 -0.0832 0.098 Uiso 1 1 calc R . .
C15 C 0.0831(3) 0.4154(9) -0.3518(7) 0.0652(16) Uani 1 1 d . . .
H15A H 0.0538 0.3193 -0.3188 0.078 Uiso 1 1 calc R . .
H15B H 0.0649 0.4939 -0.4316 0.078 Uiso 1 1 calc R . .

loop_
_atom_site_aniso_label
_atom_site_aniso_U_11
_atom_site_aniso_U_22
_atom_site_aniso_U_33
_atom_site_aniso_U_23
_atom_site_aniso_U_13
_atom_site_aniso_U_12
O1 0.087(3) 0.0364(18) 0.047(2) -0.0006(17) -0.005(2) -0.0089(18)
O2 0.079(3) 0.073(3) 0.075(3) -0.011(3) -0.019(3) 0.006(2)
O3 0.086(3) 0.036(2) 0.062(2) -0.0064(18) -0.001(2) 0.0017(19)
O4 0.100(4) 0.065(3) 0.070(3) -0.012(3) 0.000(3) 0.006(3)
C1 0.082(4) 0.052(3) 0.055(4) 0.000(3) -0.003(3) -0.004(3)
C2 0.063(4) 0.047(3) 0.057(4) -0.003(3) -0.014(3) 0.004(2)
C3 0.053(3) 0.032(2) 0.064(4) -0.001(2) 0.001(3) -0.004(2)
C4 0.067(3) 0.039(3) 0.055(3) -0.009(3) 0.002(3) -0.002(2)
C5 0.067(4) 0.046(3) 0.061(4) 0.001(3) 0.009(3) -0.007(3)
C6 0.066(4) 0.039(3) 0.046(3) 0.000(2) 0.001(3) 0.002(2)
C7 0.067(4) 0.040(3) 0.051(3) 0.000(3) -0.006(3) -0.006(2)
C8 0.069(4) 0.041(3) 0.061(4) 0.001(3) -0.004(3) -0.007(3)
C9 0.074(4) 0.040(3) 0.054(3) -0.001(3) -0.002(3) -0.003(3)
C10 0.084(4) 0.051(3) 0.056(4) -0.003(3) 0.006(3) -0.005(3)
C11 0.062(3) 0.055(4) 0.071(4) -0.012(3) 0.008(3) 0.000(3)
C12 0.083(5) 0.084(5) 0.101(6) -0.024(5) -0.010(4) 0.032(4)
C13 0.085(4) 0.041(3) 0.073(4) -0.004(3) 0.009(4) -0.013(3)
C14 0.094(5) 0.038(3) 0.063(4) 0.001(3) -0.002(4) 0.003(3)
C15 0.082(4) 0.059(4) 0.055(4) -0.003(3) -0.006(3) -0.003(3)

loop_
_atom_type_symbol
_atom_type_description
_atom_type_scat_dispersion_real
_atom_type_scat_dispersion_imag
_atom_type_scat_source
C C 0.0181 0.0091 'International Tables Vol C Tables 4.2.6.8 and 6.1.1.4'
H H 0.0000 0.0000 'International Tables Vol C Tables 4.2.6.8 and 6.1.1.4'
O O 0.0492 0.0322 'International Tables Vol C Tables 4.2.6.8 and 6.1.1.4'

loop_
_geom_angle_atom_site_label_1
_geom_angle_atom_site_label_2
_geom_angle_atom_site_label_3
_geom_angle
_geom_angle_site_symmetry_1
_geom_angle_site_symmetry_3
_geom_angle_publ_flag
C1 O1 C7 113.2(4) . . ?
C2 O2 C12 60.2(4) . . ?
C4 O3 H3 109.5 . . ?
C15 O4 H4 109.5 . . ?
O1 C1 C2 108.9(5) . . ?
O1 C1 C5 114.2(5) . . ?
C2 C1 C5 101.1(5) . . ?
O1 C1 H1 110.7 . . ?
C2 C1 H1 110.7 . . ?
C5 C1 H1 110.7 . . ?
O2 C2 C12 60.2(4) . . ?
O2 C2 C1 114.7(5) . . ?
C12 C2 C1 125.8(6) . . ?
O2 C2 C3 116.8(4) . . ?
C12 C2 C3 127.5(6) . . ?
C1 C2 C3 103.7(5) . . ?
C2 C3 C13 114.2(5) . . ?
C2 C3 C4 100.3(5) . . ?
C13 C3 C4 112.9(4) . . ?
C2 C3 C6 106.0(4) . . ?
C13 C3 C6 113.6(5) . . ?
C4 C3 C6 108.8(4) . . ?
O3 C4 C5 107.7(4) . . ?
O3 C4 C3 114.3(4) . . ?
C5 C4 C3 106.0(4) . . ?
O3 C4 H4A 109.6 . . ?
C5 C4 H4A 109.6 . . ?
C3 C4 H4A 109.6 . . ?
C1 C5 C4 105.2(5) . . ?
C1 C5 H5A 110.7 . . ?
C4 C5 H5A 110.7 . . ?
C1 C5 H5B 110.7 . . ?
C4 C5 H5B 110.7 . . ?
H5A C5 H5B 108.8 . . ?
C11 C6 C7 106.3(5) . . ?
C11 C6 C14 109.2(5) . . ?
C7 C6 C14 108.0(5) . . ?
C11 C6 C3 113.2(5) . . ?
C7 C6 C3 110.3(4) . . ?
C14 C6 C3 109.6(4) . . ?
O1 C7 C8 106.3(4) . . ?
O1 C7 C6 112.0(5) . . ?
C8 C7 C6 113.0(5) . . ?
O1 C7 H7 108.5 . . ?
C8 C7 H7 108.5 . . ?
C6 C7 H7 108.5 . . ?
C9 C8 C7 124.6(5) . . ?
C9 C8 H8 117.7 . . ?
C7 C8 H8 117.7 . . ?
C8 C9 C10 122.5(5) . . ?
C8 C9 C15 121.2(5) . . ?
C10 C9 C15 116.1(5) . . ?
C9 C10 C11 111.3(5) . . ?
C9 C10 H10A 109.4 . . ?
C11 C10 H10A 109.4 . . ?
C9 C10 H10B 109.4 . . ?
C11 C10 H10B 109.4 . . ?
H10A C10 H10B 108.0 . . ?
C10 C11 C6 112.0(5) . . ?
C10 C11 H11A 109.2 . . ?
C6 C11 H11A 109.2 . . ?
C10 C11 H11B 109.2 . . ?
C6 C11 H11B 109.2 . . ?
H11A C11 H11B 107.9 . . ?
C2 C12 O2 59.6(4) . . ?
C2 C12 H12A 117.8 . . ?
O2 C12 H12A 117.8 . . ?
C2 C12 H12B 117.8 . . ?
O2 C12 H12B 117.8 . . ?
H12A C12 H12B 115.0 . . ?
C3 C13 H13A 109.5 . . ?
C3 C13 H13B 109.5 . . ?
H13A C13 H13B 109.5 . . ?
C3 C13 H13C 109.5 . . ?
H13A C13 H13C 109.5 . . ?
H13B C13 H13C 109.5 . . ?
C6 C14 H14A 109.5 . . ?
C6 C14 H14B 109.5 . . ?
H14A C14 H14B 109.5 . . ?
C6 C14 H14C 109.5 . . ?
H14A C14 H14C 109.5 . . ?
H14B C14 H14C 109.5 . . ?
O4 C15 C9 109.8(5) . . ?
O4 C15 H15A 109.7 . . ?
C9 C15 H15A 109.7 . . ?
O4 C15 H15B 109.7 . . ?
C9 C15 H15B 109.7 . . ?
H15A C15 H15B 108.2 . . ?

loop_
_geom_bond_atom_site_label_1
_geom_bond_atom_site_label_2
_geom_bond_distance
_geom_bond_site_symmetry_2
_geom_bond_publ_flag
O1 C1 1.446(7) . ?
O1 C7 1.459(7) . ?
O2 C2 1.446(7) . ?
O2 C12 1.456(8) . ?
O3 C4 1.439(6) . ?
O3 H3 0.8200 . ?
O4 C15 1.417(7) . ?
O4 H4 0.8200 . ?
C1 C2 1.492(8) . ?
C1 C5 1.527(8) . ?
C1 H1 0.9800 . ?
C2 C12 1.455(8) . ?
C2 C3 1.529(7) . ?
C3 C13 1.534(7) . ?
C3 C4 1.558(7) . ?
C3 C6 1.559(8) . ?
C4 C5 1.539(8) . ?
C4 H4A 0.9800 . ?
C5 H5A 0.9700 . ?
C5 H5B 0.9700 . ?
C6 C11 1.537(8) . ?
C6 C7 1.545(7) . ?
C6 C14 1.549(8) . ?
C7 C8 1.505(7) . ?
C7 H7 0.9800 . ?
C8 C9 1.305(8) . ?
C8 H8 0.9300 . ?
C9 C10 1.493(8) . ?
C9 C15 1.519(8) . ?
C10 C11 1.527(8) . ?
C10 H10A 0.9700 . ?
C10 H10B 0.9700 . ?
C11 H11A 0.9700 . ?
C11 H11B 0.9700 . ?
C12 H12A 0.9700 . ?
C12 H12B 0.9700 . ?
C13 H13A 0.9600 . ?
C13 H13B 0.9600 . ?
C13 H13C 0.9600 . ?
C14 H14A 0.9600 . ?
C14 H14B 0.9600 . ?
C14 H14C 0.9600 . ?
C15 H15A 0.9700 . ?
C15 H15B 0.9700 . ?

loop_
_geom_torsion_atom_site_label_1
_geom_torsion_atom_site_label_2
_geom_torsion_atom_site_label_3
_geom_torsion_atom_site_label_4
_geom_torsion
_geom_torsion_site_symmetry_1
_geom_torsion_site_symmetry_2
_geom_torsion_site_symmetry_3
_geom_torsion_site_symmetry_4
_geom_torsion_publ_flag
C7 O1 C1 C2 -62.7(6) . . . . ?
C7 O1 C1 C5 49.4(6) . . . . ?
C12 O2 C2 C1 118.6(6) . . . . ?
C12 O2 C2 C3 -119.8(7) . . . . ?
O1 C1 C2 O2 -159.6(5) . . . . ?
C5 C1 C2 O2 79.8(6) . . . . ?
O1 C1 C2 C12 -89.6(7) . . . . ?
C5 C1 C2 C12 149.8(6) . . . . ?
O1 C1 C2 C3 71.9(5) . . . . ?
C5 C1 C2 C3 -48.7(6) . . . . ?
O2 C2 C3 C13 38.0(7) . . . . ?
C12 C2 C3 C13 -33.8(8) . . . . ?
C1 C2 C3 C13 165.2(5) . . . . ?
O2 C2 C3 C4 -83.0(5) . . . . ?
C12 C2 C3 C4 -154.8(6) . . . . ?
C1 C2 C3 C4 44.2(5) . . . . ?
O2 C2 C3 C6 163.8(5) . . . . ?
C12 C2 C3 C6 92.1(7) . . . . ?
C1 C2 C3 C6 -69.0(5) . . . . ?
C2 C3 C4 O3 96.1(5) . . . . ?
C13 C3 C4 O3 -25.9(7) . . . . ?
C6 C3 C4 O3 -153.0(4) . . . . ?
C2 C3 C4 C5 -22.4(5) . . . . ?
C13 C3 C4 C5 -144.4(5) . . . . ?
C6 C3 C4 C5 88.6(5) . . . . ?
O1 C1 C5 C4 -83.7(6) . . . . ?
C2 C1 C5 C4 33.1(6) . . . . ?
O3 C4 C5 C1 -128.9(5) . . . . ?
C3 C4 C5 C1 -6.1(6) . . . . ?
C2 C3 C6 C11 -61.0(6) . . . . ?
C13 C3 C6 C11 65.3(6) . . . . ?
C4 C3 C6 C11 -168.1(5) . . . . ?
C2 C3 C6 C7 58.0(6) . . . . ?
C13 C3 C6 C7 -175.8(5) . . . . ?
C4 C3 C6 C7 -49.1(6) . . . . ?
C2 C3 C6 C14 176.8(5) . . . . ?
C13 C3 C6 C14 -56.9(6) . . . . ?
C4 C3 C6 C14 69.7(6) . . . . ?
C1 O1 C7 C8 173.1(5) . . . . ?
C1 O1 C7 C6 49.2(6) . . . . ?
C11 C6 C7 O1 75.8(6) . . . . ?
C14 C6 C7 O1 -167.1(4) . . . . ?
C3 C6 C7 O1 -47.3(6) . . . . ?
C11 C6 C7 C8 -44.2(6) . . . . ?
C14 C6 C7 C8 72.9(6) . . . . ?
C3 C6 C7 C8 -167.3(4) . . . . ?
O1 C7 C8 C9 -110.9(6) . . . . ?
C6 C7 C8 C9 12.3(8) . . . . ?
C7 C8 C9 C10 5.0(9) . . . . ?
C7 C8 C9 C15 -169.9(5) . . . . ?
C8 C9 C10 C11 12.9(8) . . . . ?
C15 C9 C10 C11 -172.0(5) . . . . ?
C9 C10 C11 C6 -48.1(7) . . . . ?
C7 C6 C11 C10 63.4(6) . . . . ?
C14 C6 C11 C10 -52.9(6) . . . . ?
C3 C6 C11 C10 -175.3(5) . . . . ?
C1 C2 C12 O2 -100.4(7) . . . . ?
C3 C2 C12 O2 102.5(6) . . . . ?
C8 C9 C15 O4 -141.3(6) . . . . ?
C10 C9 C15 O4 43.5(7) . . . . ?
